data_7033282
loop_
_publ_author_name
'Kumar, Vinod'
'Singh, Vikram'
'Gupta, Ajit N.'
'Drew, Michael G. B.'
'Singh, Nanhai'

_publ_section_title
;
 Intermolecular Tl&#x00B7;&#x00B7;&#x00B7;H-C anagostic interactions in
 luminescent pyridyl functionalized thallium(I) dithiocarbamates.
;
_journal_issue 4
_journal_name_full 'Dalton transactions (Cambridge, England : 2003)'
_journal_page_first 1716
_journal_page_last 1723
_journal_paper_doi 10.1039/c4dt03032j
_journal_volume 44
_journal_year 2015
_chemical_formula_sum 'C14 H13 N2 S2 Tl'
_chemical_formula_weight 477.75
_chemical_name_systematic
;
 ?
;
_space_group_IT_number 61
_symmetry_cell_setting orthorhombic
_symmetry_space_group_name_Hall '-P 2ac 2ab'
_symmetry_space_group_name_H-M 'P b c a'
_atom_sites_solution_hydrogens geom
_atom_sites_solution_primary direct
_atom_sites_solution_secondary difmap
_audit_creation_method SHELXL-97
_cell_angle_alpha 90.00
_cell_angle_beta 90.00
_cell_angle_gamma 90.00
_cell_formula_units_Z 8
_cell_length_a 10.929(3)
_cell_length_b 9.981(4)
_cell_length_c 27.219(7)
_cell_measurement_reflns_used 8946
_cell_measurement_temperature 293(2)
_cell_measurement_theta_max 27.49
_cell_measurement_theta_min 2.86
_cell_volume 2969.1(16)
_computing_cell_refinement 'Crysalis, Oxford Diffraction'
_computing_data_collection 'Crysalis, Oxford Diffraction'
_computing_data_reduction 'Crysalis, Oxford Diffraction'
_computing_molecular_graphics PLATON(Spek,2004)
_computing_structure_refinement 'SHELXL-97 (Sheldrick, 1997)'
_computing_structure_solution 'SHELXS-97 (Sheldrick, 1997)'
_diffrn_ambient_temperature 293(2)
_diffrn_measured_fraction_theta_full 0.998
_diffrn_measured_fraction_theta_max 0.972
_diffrn_measurement_device 'Oxford Diffaction X-Calibur System'
_diffrn_measurement_method '321 frames, counting time 10 s.'
_diffrn_radiation_monochromator graphite
_diffrn_radiation_source 'fine-focus sealed tube'
_diffrn_radiation_type MoK\a
_diffrn_radiation_wavelength 0.71073
_diffrn_reflns_av_R_equivalents 0.1129
_diffrn_reflns_av_sigmaI/netI 0.1045
_diffrn_reflns_limit_h_max 9
_diffrn_reflns_limit_h_min -14
_diffrn_reflns_limit_k_max 7
_diffrn_reflns_limit_k_min -12
_diffrn_reflns_limit_l_max 17
_diffrn_reflns_limit_l_min -35
_diffrn_reflns_number 8946
_diffrn_reflns_theta_full 25.00
_diffrn_reflns_theta_max 27.49
_diffrn_reflns_theta_min 2.86
_diffrn_standards_decay_% n/a
_diffrn_standards_interval_count n/a
_diffrn_standards_interval_time n/a
_diffrn_standards_number n/a
_exptl_absorpt_coefficient_mu 11.148
_exptl_absorpt_correction_T_max 1.000
_exptl_absorpt_correction_T_min 0.811
_exptl_absorpt_correction_type empirical
_exptl_absorpt_process_details 'ABSPACK, Oxford Diffraction Ltd'
_exptl_crystal_colour black
_exptl_crystal_density_diffrn 2.138
_exptl_crystal_density_method 'not measured'
_exptl_crystal_description needle
_exptl_crystal_F_000 1792
_exptl_crystal_size_max 0.27
_exptl_crystal_size_mid 0.06
_exptl_crystal_size_min 0.06
_refine_diff_density_max 1.863
_refine_diff_density_min -3.054
_refine_diff_density_rms 0.261
_refine_ls_extinction_method none
_refine_ls_goodness_of_fit_ref 0.951
_refine_ls_hydrogen_treatment constr
_refine_ls_matrix_type full
_refine_ls_number_parameters 172
_refine_ls_number_reflns 3314
_refine_ls_number_restraints 0
_refine_ls_restrained_S_all 0.951
_refine_ls_R_factor_all 0.1387
_refine_ls_R_factor_gt 0.0809
_refine_ls_shift/su_max 0.005
_refine_ls_shift/su_mean 0.000
_refine_ls_structure_factor_coef Fsqd
_refine_ls_weighting_details 'calc w=1/[\s^2^(Fo^2^)+(0.1059P)^2^+0.0000P] where P=(Fo^2^+2Fc^2^)/3'
_refine_ls_weighting_scheme calc
_refine_ls_wR_factor_gt 0.1891
_refine_ls_wR_factor_ref 0.2278
_reflns_number_gt 1739
_reflns_number_total 3314
_reflns_threshold_expression >2sigma(I)
_cod_data_source_file c4dt03032j2.cif
_cod_data_source_block 1
_cod_depositor_comments 'Adding full bibliography for 7033282--7033285.cif.'
_cod_original_cell_volume 2968.9(14)
_cod_original_sg_symbol_H-M Pbca
_cod_database_code 7033282

loop_
_symmetry_equiv_pos_as_xyz
'x, y, z'
'-x+1/2, -y, z+1/2'
'x+1/2, -y+1/2, -z'
'-x, y+1/2, -z+1/2'
'-x, -y, -z'
'x-1/2, y, -z-1/2'
'-x-1/2, y-1/2, z'
'x, -y-1/2, z-1/2'

loop_
_atom_site_label
_atom_site_type_symbol
_atom_site_fract_x
_atom_site_fract_y
_atom_site_fract_z
_atom_site_U_iso_or_equiv
_atom_site_adp_type
_atom_site_occupancy
_atom_site_symmetry_multiplicity
_atom_site_calc_flag
_atom_site_refinement_flags
Tl1 Tl 0.58059(6) 0.16540(6) 0.50851(2) 0.0749(3) Uani 1 1 d .
N14 N 0.2815(9) 0.0960(10) 0.6233(4) 0.054(3) Uani 1 1 d .
S11 S 0.4955(3) -0.0064(3) 0.59473(12) 0.0563(8) Uani 1 1 d .
S13 S 0.3172(4) 0.1202(4) 0.52791(12) 0.0666(10) Uani 1 1 d .
C23 C 0.4427(12) 0.2463(15) 0.6955(6) 0.071(4) Uani 1 1 d .
H23 H 0.4898 0.2276 0.6679 0.085 Uiso 1 1 calc R
C22 C 0.3420(13) 0.1682(12) 0.7058(5) 0.057(3) Uani 1 1 d .
C27 C 0.2757(15) 0.1979(16) 0.7491(4) 0.069(4) Uani 1 1 d .
H27 H 0.2092 0.1456 0.7583 0.082 Uiso 1 1 calc R
C26 C 0.3114(16) 0.3060(16) 0.7774(5) 0.078(5) Uani 1 1 d .
H26 H 0.2657 0.3272 0.8052 0.094 Uiso 1 1 calc R
C25 C 0.4085(15) 0.3812(16) 0.7667(7) 0.074(4) Uani 1 1 d .
H25 H 0.4310 0.4524 0.7868 0.088 Uiso 1 1 calc R
C24 C 0.4744(13) 0.3509(15) 0.7252(7) 0.077(5) Uani 1 1 d .
H24 H 0.5423 0.4027 0.7172 0.092 Uiso 1 1 calc R
C21 C 0.3073(12) 0.0533(12) 0.6728(4) 0.057(3) Uani 1 1 d .
H21A H 0.3737 -0.0112 0.6723 0.068 Uiso 1 1 calc R
H21B H 0.2357 0.0090 0.6862 0.068 Uiso 1 1 calc R
C12 C 0.3592(10) 0.0730(12) 0.5857(4) 0.051(3) Uani 1 1 d .
C31 C 0.1681(10) 0.1689(11) 0.6173(4) 0.052(3) Uani 1 1 d .
H31A H 0.1776 0.2296 0.5897 0.062 Uiso 1 1 calc R
H31B H 0.1557 0.2233 0.6464 0.062 Uiso 1 1 calc R
C32 C 0.0532(10) 0.0870(12) 0.6089(4) 0.041(3) Uani 1 1 d .
C37 C 0.0525(13) -0.0269(15) 0.5861(6) 0.067(4) Uani 1 1 d .
H37 H 0.1275 -0.0597 0.5753 0.081 Uiso 1 1 calc R
C33 C -0.0559(11) 0.1368(14) 0.6229(6) 0.068(4) Uani 1 1 d .
H33 H -0.0603 0.2187 0.6391 0.082 Uiso 1 1 calc R
C34 C -0.1607(13) 0.0656(17) 0.6131(7) 0.083(5) Uani 1 1 d .
H34 H -0.2371 0.0989 0.6219 0.100 Uiso 1 1 calc R
N36 N -0.0481(12) -0.1033(12) 0.5765(5) 0.073(3) Uani 1 1 d .
C35 C -0.1499(16) -0.0547(18) 0.5902(6) 0.083(5) Uani 1 1 d .
H35 H -0.2206 -0.1040 0.5842 0.100 Uiso 1 1 calc R

loop_
_atom_site_aniso_label
_atom_site_aniso_U_11
_atom_site_aniso_U_22
_atom_site_aniso_U_33
_atom_site_aniso_U_23
_atom_site_aniso_U_13
_atom_site_aniso_U_12
Tl1 0.0948(6) 0.0769(5) 0.0529(4) -0.0087(3) 0.0274(3) -0.0188(3)
N14 0.063(6) 0.074(7) 0.024(4) -0.003(5) 0.010(4) 0.014(5)
S11 0.0540(19) 0.071(2) 0.0434(16) 0.0019(16) 0.0068(14) 0.0076(16)
S13 0.079(2) 0.095(2) 0.0264(14) 0.0068(18) -0.0061(15) 0.0152(19)
C23 0.070(9) 0.084(10) 0.059(9) -0.018(9) -0.004(7) -0.024(8)
C22 0.075(9) 0.059(8) 0.038(7) 0.008(6) 0.001(6) 0.004(6)
C27 0.088(10) 0.095(10) 0.023(6) -0.011(7) 0.008(6) -0.003(8)
C26 0.109(13) 0.107(12) 0.019(6) -0.003(7) -0.006(7) 0.035(10)
C25 0.082(11) 0.074(10) 0.064(11) 0.007(9) -0.015(9) -0.006(8)
C24 0.053(8) 0.098(12) 0.079(12) 0.027(10) -0.011(8) -0.016(8)
C21 0.069(8) 0.078(9) 0.023(5) 0.005(7) 0.006(5) 0.007(6)
C12 0.058(7) 0.056(7) 0.037(6) -0.025(6) -0.006(5) 0.006(6)
C31 0.061(7) 0.071(8) 0.023(5) -0.004(6) -0.010(5) 0.014(6)
C32 0.044(6) 0.060(7) 0.019(5) -0.010(5) -0.009(4) 0.004(5)
C37 0.059(8) 0.086(10) 0.057(9) -0.011(9) 0.005(7) 0.018(7)
C33 0.053(8) 0.085(10) 0.067(10) -0.031(9) 0.004(7) -0.001(7)
C34 0.048(8) 0.106(12) 0.094(13) -0.012(11) 0.017(8) 0.002(8)
N36 0.075(8) 0.082(8) 0.062(8) -0.025(7) -0.015(7) -0.001(7)
C35 0.075(11) 0.102(13) 0.072(11) 0.006(11) 0.001(9) 0.020(9)

loop_
_atom_type_symbol
_atom_type_description
_atom_type_scat_dispersion_real
_atom_type_scat_dispersion_imag
_atom_type_scat_source
C C 0.0033 0.0016 'International Tables Vol C Tables 4.2.6.8 and 6.1.1.4'
H H 0.0000 0.0000 'International Tables Vol C Tables 4.2.6.8 and 6.1.1.4'
N N 0.0061 0.0033 'International Tables Vol C Tables 4.2.6.8 and 6.1.1.4'
S S 0.1246 0.1234 'International Tables Vol C Tables 4.2.6.8 and 6.1.1.4'
Tl Tl -2.8358 9.6688 'International Tables Vol C Tables 4.2.6.8 and 6.1.1.4'

loop_
_geom_angle_atom_site_label_1
_geom_angle_atom_site_label_2
_geom_angle_atom_site_label_3
_geom_angle
_geom_angle_site_symmetry_1
_geom_angle_site_symmetry_3
S13 Tl1 N36 83.8(3) . 7_665
S13 Tl1 S11 58.75(9) . .
N36 Tl1 S11 85.5(3) 7_665 .
S13 Tl1 S13 104.92(9) . 5_656
N36 Tl1 S13 156.8(3) 7_665 5_656
S11 Tl1 S13 81.08(9) . 5_656
S13 Tl1 S11 80.51(9) . 5_656
N36 Tl1 S11 149.6(3) 7_665 5_656
S11 Tl1 S11 107.75(8) . 5_656
S13 Tl1 S11 53.50(8) 5_656 5_656
S13 Tl1 S13 149.53(6) . 3_556
N36 Tl1 S13 77.9(3) 7_665 3_556
S11 Tl1 S13 141.85(9) . 3_556
S13 Tl1 S13 101.41(6) 5_656 3_556
S11 Tl1 S13 103.70(8) 5_656 3_556
S13 Tl1 Tl1 55.56(8) . 5_656
N36 Tl1 Tl1 134.3(2) 7_665 5_656
S11 Tl1 Tl1 57.33(6) . 5_656
S13 Tl1 Tl1 49.36(8) 5_656 5_656
S11 Tl1 Tl1 50.42(6) 5_656 5_656
S13 Tl1 Tl1 147.75(7) 3_556 5_656
C12 N14 C21 122.4(10) . .
C12 N14 C31 122.7(10) . .
C21 N14 C31 114.9(10) . .
C12 S11 Tl1 84.0(5) . .
C12 S11 Tl1 83.2(4) . 5_656
Tl1 S11 Tl1 72.25(8) . 5_656
C12 S13 Tl1 86.9(4) . .
C12 S13 Tl1 86.9(4) . 5_656
Tl1 S13 Tl1 75.08(9) . 5_656
C12 S13 Tl1 129.0(4) . 3_456
Tl1 S13 Tl1 125.08(12) . 3_456
Tl1 S13 Tl1 135.30(12) 5_656 3_456
C24 C23 C22 121.0(15) . .
C24 C23 H23 119.5 . .
C22 C23 H23 119.5 . .
C23 C22 C27 117.4(14) . .
C23 C22 C21 120.8(12) . .
C27 C22 C21 121.8(12) . .
C26 C27 C22 118.9(14) . .
C26 C27 H27 120.6 . .
C22 C27 H27 120.6 . .
C25 C26 C27 122.9(14) . .
C25 C26 H26 118.6 . .
C27 C26 H26 118.6 . .
C26 C25 C24 118.3(16) . .
C26 C25 H25 120.8 . .
C24 C25 H25 120.8 . .
C23 C24 C25 121.5(14) . .
C23 C24 H24 119.3 . .
C25 C24 H24 119.3 . .
N14 C21 C22 112.4(10) . .
N14 C21 H21A 109.1 . .
C22 C21 H21A 109.1 . .
N14 C21 H21B 109.1 . .
C22 C21 H21B 109.1 . .
H21A C21 H21B 107.8 . .
N14 C12 S11 121.4(9) . .
N14 C12 S13 118.9(8) . .
S11 C12 S13 119.7(7) . .
N14 C31 C32 117.1(10) . .
N14 C31 H31A 108.0 . .
C32 C31 H31A 108.0 . .
N14 C31 H31B 108.0 . .
C32 C31 H31B 108.0 . .
H31A C31 H31B 107.3 . .
C37 C32 C33 117.0(12) . .
C37 C32 C31 123.4(11) . .
C33 C32 C31 119.5(11) . .
C32 C37 N36 126.0(13) . .
C32 C37 H37 117.0 . .
N36 C37 H37 117.0 . .
C32 C33 C34 119.5(14) . .
C32 C33 H33 120.3 . .
C34 C33 H33 120.3 . .
C35 C34 C33 118.3(14) . .
C35 C34 H34 120.9 . .
C33 C34 H34 120.9 . .
C35 N36 C37 115.9(14) . .
C35 N36 Tl1 111.9(11) . 7_655
C37 N36 Tl1 130.4(9) . 7_655
N36 C35 C34 123.3(17) . .
N36 C35 H35 118.4 . .
C34 C35 H35 118.4 . .

loop_
_geom_bond_atom_site_label_1
_geom_bond_atom_site_label_2
_geom_bond_distance
_geom_bond_site_symmetry_2
Tl1 S13 2.961(4) .
Tl1 N36 2.980(12) 7_665
Tl1 S11 3.051(3) .
Tl1 S13 3.218(4) 5_656
Tl1 S11 3.333(3) 5_656
Tl1 S13 3.500(4) 3_556
Tl1 Tl1 3.7707(15) 5_656
N14 C12 1.348(14) .
N14 C21 1.443(14) .
N14 C31 1.447(13) .
S11 C12 1.705(12) .
S11 Tl1 3.333(3) 5_656
S13 C12 1.706(12) .
S13 Tl1 3.218(4) 5_656
S13 Tl1 3.500(4) 3_456
C23 C24 1.37(2) .
C23 C22 1.377(18) .
C23 H23 0.9300 .
C22 C27 1.415(17) .
C22 C21 1.504(16) .
C27 C26 1.38(2) .
C27 H27 0.9300 .
C26 C25 1.33(2) .
C26 H26 0.9300 .
C25 C24 1.37(2) .
C25 H25 0.9300 .
C24 H24 0.9300 .
C21 H21A 0.9700 .
C21 H21B 0.9700 .
C31 C32 1.515(15) .
C31 H31A 0.9700 .
C31 H31B 0.9700 .
C32 C37 1.296(17) .
C32 C33 1.348(15) .
C37 N36 1.363(17) .
C37 H37 0.9300 .
C33 C34 1.374(18) .
C33 H33 0.9300 .
C34 C35 1.36(2) .
C34 H34 0.9300 .
N36 C35 1.269(18) .
N36 Tl1 2.980(12) 7_655
C35 H35 0.9300 .
